data_1517154
loop_
_publ_author_name
'Hongbo Zhou'
'Qian Zhang'
'Yuqi Yang'
'Yan Xu'
'Hu Zhou'
'Xiaoping Shen'

_publ_section_title
;
 Syntheses, crystal structures and magnetic properties of three
 cyano-bridged trinuclear clusters based on modified hexacyanometalates
 building blocksOriginal
;
_journal_name_full
;
Inorganica Chimica Acta
;
_journal_page_first 97
_journal_page_last 103
_journal_volume 402
_journal_year 2013
_chemical_formula_sum 'C50 H60 Cr2 N16 Ni O2'
_chemical_formula_weight 1079.85
_space_group_IT_number 14
_symmetry_cell_setting monoclinic
_symmetry_space_group_name_Hall '-P 2ybc'
_symmetry_space_group_name_H-M 'P 1 21/c 1'
_atom_sites_solution_hydrogens geom
_atom_sites_solution_primary direct
_atom_sites_solution_secondary difmap
_cell_angle_alpha 90.00
_cell_angle_beta 114.66(2)
_cell_angle_gamma 90.00
_cell_formula_units_Z 2
_cell_length_a 10.727(2)
_cell_length_b 19.428(4)
_cell_length_c 14.403(6)
_cell_measurement_temperature 173(2)
_cell_volume 2727.9(14)
_computing_cell_refinement 'SAINT (Bruker, 2004)'
_computing_data_collection 'SMART (Bruker, 2004)'
_computing_data_reduction SAINT
_computing_structure_refinement 'SHELXL-97 (Sheldrick, 1997)'
_computing_structure_solution 'SHELXS-97 (Sheldrick, 1990)'
_diffrn_ambient_temperature 173(2)
_diffrn_measured_fraction_theta_full 0.988
_diffrn_measured_fraction_theta_max 0.988
_diffrn_measurement_device_type 'Bruker SMART APEX'
_diffrn_measurement_method 'phi and omega scans'
_diffrn_radiation_monochromator graphite
_diffrn_radiation_source 'fine-focus sealed tube'
_diffrn_radiation_type MoK\a
_diffrn_radiation_wavelength 0.71073
_diffrn_reflns_av_R_equivalents 0.0491
_diffrn_reflns_av_sigmaI/netI 0.0624
_diffrn_reflns_limit_h_max 12
_diffrn_reflns_limit_h_min -12
_diffrn_reflns_limit_k_max 22
_diffrn_reflns_limit_k_min -23
_diffrn_reflns_limit_l_max 17
_diffrn_reflns_limit_l_min -13
_diffrn_reflns_number 12223
_diffrn_reflns_theta_full 25.02
_diffrn_reflns_theta_max 25.02
_diffrn_reflns_theta_min 2.61
_exptl_absorpt_coefficient_mu 0.786
_exptl_absorpt_correction_T_max 0.888
_exptl_absorpt_correction_T_min 0.808
_exptl_absorpt_correction_type multi-scan
_exptl_absorpt_process_details '(SADABS; Bruker, 2004)'
_exptl_crystal_colour yellow
_exptl_crystal_density_diffrn 1.315
_exptl_crystal_density_method 'not measured'
_exptl_crystal_description needle
_exptl_crystal_F_000 1128
_exptl_crystal_size_max 0.58
_exptl_crystal_size_mid 0.16
_exptl_crystal_size_min 0.12
_refine_diff_density_max 0.354
_refine_diff_density_min -0.357
_refine_diff_density_rms 0.067
_refine_ls_extinction_coef 0.0069(13)
_refine_ls_extinction_expression Fc^*^=kFc[1+0.001xFc^2^\l^3^/sin(2\q)]^-1/4^
_refine_ls_extinction_method SHELXL
_refine_ls_goodness_of_fit_ref 1.014
_refine_ls_hydrogen_treatment mixed
_refine_ls_matrix_type full
_refine_ls_number_parameters 363
_refine_ls_number_reflns 4760
_refine_ls_number_restraints 6
_refine_ls_restrained_S_all 1.014
_refine_ls_R_factor_all 0.0932
_refine_ls_R_factor_gt 0.0718
_refine_ls_shift/su_max 0.000
_refine_ls_shift/su_mean 0.000
_refine_ls_structure_factor_coef Fsqd
_refine_ls_weighting_details 'calc w=1/[\s^2^(Fo^2^)+(0.0973P)^2^+2.6738P] where P=(Fo^2^+2Fc^2^)/3'
_refine_ls_weighting_scheme calc
_refine_ls_wR_factor_gt 0.1811
_refine_ls_wR_factor_ref 0.1996
_reflns_number_gt 3718
_reflns_number_total 4760
_reflns_threshold_expression >2sigma(I)
_cod_data_source_file ICA-2013-402-97-103-2.cif
_cod_data_source_block 2
_cod_original_sg_symbol_H-M P21/c
_cod_database_code 1517154

loop_
_symmetry_equiv_pos_as_xyz
'x, y, z'
'-x, y+1/2, -z+1/2'
'-x, -y, -z'
'x, -y-1/2, z-1/2'

loop_
_atom_site_label
_atom_site_type_symbol
_atom_site_fract_x
_atom_site_fract_y
_atom_site_fract_z
_atom_site_U_iso_or_equiv
_atom_site_adp_type
_atom_site_occupancy
_atom_site_symmetry_multiplicity
_atom_site_calc_flag
_atom_site_refinement_flags
_atom_site_disorder_assembly
_atom_site_disorder_group
Ni1 Ni 0.0000 0.0000 0.5000 0.0472(3) Uani 1 2 d S . .
Cr1 Cr 0.45252(8) 0.12911(4) 0.70115(6) 0.0495(3) Uani 1 1 d . . .
N1 N 0.5615(4) 0.0411(2) 0.7714(3) 0.0506(10) Uani 1 1 d . . .
N2 N 0.4889(4) 0.1485(2) 0.8521(3) 0.0555(10) Uani 1 1 d . . .
N3 N 0.1815(4) 0.0347(2) 0.6283(3) 0.0549(10) Uani 1 1 d . . .
N4 N 0.4133(5) 0.0961(3) 0.4727(4) 0.0782(14) Uani 1 1 d . . .
N5 N 0.2601(7) 0.2609(3) 0.6253(5) 0.1004(19) Uani 1 1 d . . .
N6 N 0.7350(6) 0.2061(3) 0.7419(4) 0.0848(15) Uani 1 1 d . . .
N7 N -0.0952(4) 0.0852(2) 0.5340(3) 0.0526(10) Uani 1 1 d . . .
H7A H -0.026(5) 0.102(3) 0.579(4) 0.063 Uiso 1 1 d . . .
N8 N 0.0671(4) 0.0545(2) 0.4060(3) 0.0524(10) Uani 1 1 d . . .
H8A H 0.139(5) 0.075(3) 0.444(4) 0.063 Uiso 1 1 d . . .
C1 C 0.5901(5) -0.0136(3) 0.7262(4) 0.0591(13) Uani 1 1 d . . .
H1 H 0.5652 -0.0129 0.6562 0.071 Uiso 1 1 calc R . .
C2 C 0.6572(5) -0.0718(3) 0.7838(5) 0.0669(15) Uani 1 1 d . . .
H2 H 0.6747 -0.1095 0.7513 0.080 Uiso 1 1 calc R . .
C3 C 0.6965(6) -0.0733(3) 0.8864(5) 0.0725(16) Uani 1 1 d . . .
H3 H 0.7421 -0.1115 0.9242 0.087 Uiso 1 1 calc R . .
C4 C 0.6680(6) -0.0168(3) 0.9353(4) 0.0689(15) Uani 1 1 d . . .
C5 C 0.7042(7) -0.0128(4) 1.0427(5) 0.0815(18) Uani 1 1 d . . .
H5 H 0.7508 -0.0493 1.0845 0.098 Uiso 1 1 calc R . .
C6 C 0.6727(7) 0.0423(4) 1.0844(5) 0.0867(19) Uani 1 1 d . . .
H6 H 0.6987 0.0431 1.1546 0.104 Uiso 1 1 calc R . .
C7 C 0.5990(6) 0.1008(3) 1.0233(4) 0.0706(16) Uani 1 1 d . . .
C8 C 0.5614(7) 0.1601(4) 1.0605(5) 0.088(2) Uani 1 1 d . . .
H8 H 0.5846 0.1645 1.1301 0.106 Uiso 1 1 calc R . .
C9 C 0.4920(7) 0.2106(4) 0.9964(5) 0.0822(19) Uani 1 1 d . . .
H9 H 0.4676 0.2501 1.0214 0.099 Uiso 1 1 calc R . .
C10 C 0.4565(6) 0.2040(3) 0.8921(5) 0.0720(16) Uani 1 1 d . . .
H10 H 0.4084 0.2395 0.8487 0.086 Uiso 1 1 calc R . .
C11 C 0.5619(5) 0.0981(3) 0.9180(4) 0.0562(13) Uani 1 1 d . . .
C12 C 0.5977(5) 0.0393(3) 0.8736(4) 0.0545(12) Uani 1 1 d . . .
C13 C 0.2762(5) 0.0691(3) 0.6654(4) 0.0498(11) Uani 1 1 d . . .
C14 C 0.4317(5) 0.1074(3) 0.5557(4) 0.0588(13) Uani 1 1 d . . .
C15 C 0.3320(6) 0.2153(3) 0.6504(4) 0.0636(14) Uani 1 1 d . . .
C16 C 0.6318(6) 0.1804(3) 0.7264(4) 0.0606(13) Uani 1 1 d . . .
C17 C -0.1517(5) 0.1451(3) 0.4620(4) 0.0597(13) Uani 1 1 d . . .
C18 C -0.0517(5) 0.1616(3) 0.4137(4) 0.0631(14) Uani 1 1 d . . .
H18A H 0.0370 0.1712 0.4688 0.076 Uiso 1 1 calc R . .
H18B H -0.0828 0.2038 0.3748 0.076 Uiso 1 1 calc R . .
C19 C -0.0293(6) 0.1076(3) 0.3428(4) 0.0636(14) Uani 1 1 d . . .
H19 H -0.1175 0.0855 0.3018 0.076 Uiso 1 1 calc R . .
C20 C -0.1840(5) 0.0556(3) 0.5803(4) 0.0641(14) Uani 1 1 d . . .
H20A H -0.2676 0.0373 0.5275 0.077 Uiso 1 1 calc R . .
H20B H -0.2086 0.0910 0.6173 0.077 Uiso 1 1 calc R . .
C21 C -0.1623(7) 0.2094(3) 0.5205(5) 0.0820(18) Uani 1 1 d . . .
H21A H -0.0730 0.2212 0.5714 0.123 Uiso 1 1 calc R . .
H21B H -0.2226 0.2002 0.5530 0.123 Uiso 1 1 calc R . .
H21C H -0.1980 0.2471 0.4737 0.123 Uiso 1 1 calc R . .
C22 C -0.2968(5) 0.1279(3) 0.3795(5) 0.0713(16) Uani 1 1 d . . .
H22A H -0.3598 0.1245 0.4109 0.107 Uiso 1 1 calc R . .
H22B H -0.2941 0.0849 0.3476 0.107 Uiso 1 1 calc R . .
H22C H -0.3262 0.1637 0.3289 0.107 Uiso 1 1 calc R . .
C23 C 0.0215(8) 0.1439(4) 0.2701(6) 0.098(2) Uani 1 1 d . . .
H23A H 0.0310 0.1108 0.2240 0.147 Uiso 1 1 calc R . .
H23B H 0.1088 0.1650 0.3091 0.147 Uiso 1 1 calc R . .
H23C H -0.0434 0.1785 0.2318 0.147 Uiso 1 1 calc R . .
C24 C 0.1044(6) 0.0011(3) 0.3476(4) 0.0631(14) Uani 1 1 d . . .
H24A H 0.1597 0.0215 0.3161 0.076 Uiso 1 1 calc R . .
H24B H 0.0219 -0.0176 0.2940 0.076 Uiso 1 1 calc R . .
O1A O -0.0014(15) 0.3575(11) 0.286(2) 0.157(9) Uani 0.361(8) 1 d PD A 1
H1A H 0.0130 0.3942 0.3173 0.189 Uiso 0.361(8) 1 d PR A 1
C25A C 0.1129(16) 0.3225(10) 0.3137(17) 0.093(6) Uani 0.361(8) 1 d PD A 1
H25A H 0.1846 0.3525 0.3150 0.140 Uiso 0.361(8) 1 d PR A 1
H25B H 0.1007 0.2858 0.2660 0.140 Uiso 0.361(8) 1 d PR A 1
H25C H 0.1372 0.3036 0.3806 0.140 Uiso 0.361(8) 1 d PR A 1
O1B O 0.063(5) 0.372(3) 0.308(5) 0.157(9) Uani 0.139(8) 1 d PD A 2
H1B H 0.0241 0.3576 0.2469 0.236 Uiso 0.139(8) 1 d PR A 2
C25B C 0.015(5) 0.361(3) 0.377(5) 0.093(6) Uani 0.139(8) 1 d PD A 2
H25D H 0.0821 0.3359 0.4321 0.140 Uiso 0.139(8) 1 d PR A 2
H25E H -0.0695 0.3358 0.3486 0.140 Uiso 0.139(8) 1 d PR A 2
H25F H -0.0008 0.4049 0.4013 0.140 Uiso 0.139(8) 1 d PR A 2
C26A C -0.049(2) 0.3879(15) 0.4797(18) 0.093(6) Uani 0.361(8) 1 d PD A 3
H26A H 0.0012 0.3494 0.4707 0.139 Uiso 0.361(8) 1 d PR A 3
H26B H -0.1433 0.3751 0.4588 0.139 Uiso 0.361(8) 1 d PR A 3
H26C H -0.0105 0.4011 0.5503 0.139 Uiso 0.361(8) 1 d PR A 3
O2A O -0.0414(19) 0.4394(9) 0.4244(15) 0.126(6) Uani 0.361(8) 1 d PD A 3
H2A H -0.0781 0.4289 0.3637 0.189 Uiso 0.361(8) 1 d PR A 3
C26B C -0.087(6) 0.398(5) 0.444(5) 0.093(6) Uani 0.139(8) 1 d PD A 4
H26D H -0.0811 0.4451 0.4656 0.139 Uiso 0.139(8) 1 d PR A 4
H26E H -0.0338 0.3696 0.5021 0.139 Uiso 0.139(8) 1 d PR A 4
H26F H -0.1810 0.3832 0.4166 0.139 Uiso 0.139(8) 1 d PR A 4
O2B O -0.039(5) 0.392(3) 0.375(4) 0.126(6) Uani 0.139(8) 1 d PD A 4
H2B H -0.0467 0.4302 0.3477 0.189 Uiso 0.139(8) 1 d PR A 4

loop_
_atom_site_aniso_label
_atom_site_aniso_U_11
_atom_site_aniso_U_22
_atom_site_aniso_U_33
_atom_site_aniso_U_23
_atom_site_aniso_U_13
_atom_site_aniso_U_12
Ni1 0.0436(5) 0.0548(6) 0.0432(5) 0.0009(4) 0.0181(4) -0.0031(4)
Cr1 0.0514(5) 0.0540(5) 0.0444(5) -0.0060(3) 0.0211(4) -0.0072(3)
N1 0.051(2) 0.059(2) 0.043(2) -0.0073(18) 0.0211(18) -0.0092(19)
N2 0.058(2) 0.062(3) 0.052(3) -0.013(2) 0.029(2) -0.011(2)
N3 0.053(2) 0.061(3) 0.050(2) 0.000(2) 0.021(2) -0.004(2)
N4 0.086(3) 0.099(4) 0.054(3) -0.016(3) 0.033(3) -0.017(3)
N5 0.103(4) 0.070(3) 0.124(5) 0.008(3) 0.043(4) 0.012(3)
N6 0.080(3) 0.097(4) 0.082(4) -0.016(3) 0.038(3) -0.033(3)
N7 0.050(2) 0.056(2) 0.051(3) 0.0014(19) 0.0195(19) 0.003(2)
N8 0.047(2) 0.058(3) 0.050(2) 0.0039(19) 0.0183(19) 0.0007(19)
C1 0.053(3) 0.070(3) 0.056(3) -0.008(3) 0.026(3) 0.004(3)
C2 0.057(3) 0.067(4) 0.080(4) -0.013(3) 0.032(3) -0.005(3)
C3 0.065(3) 0.067(4) 0.077(4) 0.006(3) 0.022(3) 0.008(3)
C4 0.061(3) 0.082(4) 0.060(4) 0.002(3) 0.022(3) -0.006(3)
C5 0.087(4) 0.085(4) 0.059(4) 0.016(3) 0.018(3) -0.005(4)
C6 0.092(4) 0.113(5) 0.045(3) -0.004(4) 0.018(3) -0.015(4)
C7 0.078(4) 0.087(4) 0.047(3) -0.008(3) 0.026(3) -0.024(3)
C8 0.109(5) 0.099(5) 0.069(4) -0.041(4) 0.048(4) -0.032(4)
C9 0.111(5) 0.076(4) 0.071(4) -0.020(3) 0.049(4) -0.001(4)
C10 0.094(4) 0.063(3) 0.075(4) -0.019(3) 0.052(3) -0.003(3)
C11 0.052(3) 0.067(3) 0.053(3) -0.011(3) 0.025(2) -0.015(3)
C12 0.048(3) 0.067(3) 0.046(3) -0.005(2) 0.017(2) -0.012(2)
C13 0.052(3) 0.059(3) 0.040(3) 0.000(2) 0.020(2) 0.002(2)
C14 0.054(3) 0.062(3) 0.058(3) 0.000(3) 0.020(3) -0.008(3)
C15 0.068(3) 0.055(3) 0.066(4) 0.003(3) 0.026(3) -0.004(3)
C16 0.061(3) 0.072(3) 0.050(3) -0.013(3) 0.025(3) -0.014(3)
C17 0.057(3) 0.058(3) 0.064(3) 0.007(2) 0.024(3) 0.006(3)
C18 0.064(3) 0.057(3) 0.065(3) 0.010(3) 0.023(3) 0.001(3)
C19 0.061(3) 0.072(3) 0.053(3) 0.012(3) 0.019(3) 0.004(3)
C20 0.062(3) 0.070(3) 0.074(4) -0.001(3) 0.042(3) 0.004(3)
C21 0.103(5) 0.062(4) 0.085(4) 0.007(3) 0.043(4) 0.013(3)
C22 0.054(3) 0.082(4) 0.074(4) 0.005(3) 0.023(3) 0.006(3)
C23 0.117(5) 0.106(5) 0.094(5) 0.044(4) 0.066(5) 0.026(4)
C24 0.068(3) 0.073(4) 0.060(3) 0.005(3) 0.039(3) -0.001(3)
O1A 0.064(12) 0.111(13) 0.24(2) 0.062(14) 0.011(14) -0.006(11)
C25A 0.056(9) 0.079(12) 0.132(17) -0.020(11) 0.026(10) 0.013(9)
O1B 0.064(12) 0.111(13) 0.24(2) 0.062(14) 0.011(14) -0.006(11)
C25B 0.056(9) 0.079(12) 0.132(17) -0.020(11) 0.026(10) 0.013(9)
C26A 0.045(12) 0.101(14) 0.102(18) 0.009(14) 0.000(12) 0.017(11)
O2A 0.143(13) 0.091(11) 0.154(16) 0.028(10) 0.073(11) 0.033(11)
C26B 0.045(12) 0.101(14) 0.102(18) 0.009(14) 0.000(12) 0.017(11)
O2B 0.143(13) 0.091(11) 0.154(16) 0.028(10) 0.073(11) 0.033(11)

loop_
_atom_type_symbol
_atom_type_description
_atom_type_scat_dispersion_real
_atom_type_scat_dispersion_imag
_atom_type_scat_source
C C 0.0033 0.0016 'International Tables Vol C Tables 4.2.6.8 and 6.1.1.4'
H H 0.0000 0.0000 'International Tables Vol C Tables 4.2.6.8 and 6.1.1.4'
Cr Cr 0.3209 0.6236 'International Tables Vol C Tables 4.2.6.8 and 6.1.1.4'
N N 0.0061 0.0033 'International Tables Vol C Tables 4.2.6.8 and 6.1.1.4'
Ni Ni 0.3393 1.1124 'International Tables Vol C Tables 4.2.6.8 and 6.1.1.4'
O O 0.0106 0.0060 'International Tables Vol C Tables 4.2.6.8 and 6.1.1.4'

loop_
_geom_angle_atom_site_label_1
_geom_angle_atom_site_label_2
_geom_angle_atom_site_label_3
_geom_angle
_geom_angle_site_symmetry_1
_geom_angle_site_symmetry_3
N8 Ni1 N8 180 . 3_556
N8 Ni1 N7 85.14(16) . 3_556
N8 Ni1 N7 94.86(16) 3_556 3_556
N8 Ni1 N7 94.86(16) . .
N8 Ni1 N7 85.14(16) 3_556 .
N7 Ni1 N7 180 3_556 .
N8 Ni1 N3 92.03(16) . 3_556
N8 Ni1 N3 87.97(16) 3_556 3_556
N7 Ni1 N3 84.68(16) 3_556 3_556
N7 Ni1 N3 95.32(16) . 3_556
N8 Ni1 N3 87.97(16) . .
N8 Ni1 N3 92.03(16) 3_556 .
N7 Ni1 N3 95.32(16) 3_556 .
N7 Ni1 N3 84.68(16) . .
N3 Ni1 N3 180 3_556 .
C15 Cr1 C14 91.2(2) . .
C15 Cr1 C16 94.1(2) . .
C14 Cr1 C16 88.6(2) . .
C15 Cr1 N2 92.3(2) . .
C14 Cr1 N2 175.64(19) . .
C16 Cr1 N2 88.47(18) . .
C15 Cr1 N1 170.23(19) . .
C14 Cr1 N1 97.28(18) . .
C16 Cr1 N1 91.03(19) . .
N2 Cr1 N1 79.52(16) . .
C15 Cr1 C13 89.8(2) . .
C14 Cr1 C13 86.10(19) . .
C16 Cr1 C13 173.52(19) . .
N2 Cr1 C13 96.59(17) . .
N1 Cr1 C13 85.92(17) . .
C1 N1 C12 118.9(4) . .
C1 N1 Cr1 127.5(3) . .
C12 N1 Cr1 113.4(3) . .
C10 N2 C11 117.2(5) . .
C10 N2 Cr1 129.1(4) . .
C11 N2 Cr1 113.6(3) . .
C13 N3 Ni1 152.8(4) . .
C20 N7 C17 117.2(4) . .
C20 N7 Ni1 105.3(3) . .
C17 N7 Ni1 122.8(3) . .
C20 N7 H7A 110(4) . .
C17 N7 H7A 102(4) . .
Ni1 N7 H7A 97(4) . .
C19 N8 C24 115.0(4) . .
C19 N8 Ni1 114.6(3) . .
C24 N8 Ni1 105.2(3) . .
C19 N8 H8A 107(4) . .
C24 N8 H8A 108(4) . .
Ni1 N8 H8A 107(4) . .
N1 C1 C2 120.8(5) . .
N1 C1 H1 119.6 . .
C2 C1 H1 119.6 . .
C3 C2 C1 120.5(5) . .
C3 C2 H2 119.8 . .
C1 C2 H2 119.8 . .
C2 C3 C4 119.7(5) . .
C2 C3 H3 120.1 . .
C4 C3 H3 120.1 . .
C3 C4 C12 117.3(5) . .
C3 C4 C5 124.5(6) . .
C12 C4 C5 118.2(6) . .
C6 C5 C4 121.5(6) . .
C6 C5 H5 119.2 . .
C4 C5 H5 119.2 . .
C5 C6 C7 121.9(6) . .
C5 C6 H6 119.0 . .
C7 C6 H6 119.0 . .
C8 C7 C11 116.7(6) . .
C8 C7 C6 125.6(6) . .
C11 C7 C6 117.7(6) . .
C9 C8 C7 120.3(6) . .
C9 C8 H8 119.9 . .
C7 C8 H8 119.9 . .
C8 C9 C10 119.9(6) . .
C8 C9 H9 120.0 . .
C10 C9 H9 120.0 . .
N2 C10 C9 122.5(6) . .
N2 C10 H10 118.7 . .
C9 C10 H10 118.7 . .
N2 C11 C7 123.3(5) . .
N2 C11 C12 116.4(4) . .
C7 C11 C12 120.3(5) . .
N1 C12 C4 122.7(5) . .
N1 C12 C11 116.9(5) . .
C4 C12 C11 120.4(5) . .
N3 C13 Cr1 166.8(4) . .
N4 C14 Cr1 176.6(5) . .
N5 C15 Cr1 175.3(6) . .
N6 C16 Cr1 176.7(5) . .
N7 C17 C18 108.4(4) . .
N7 C17 C21 110.6(4) . .
C18 C17 C21 107.7(5) . .
N7 C17 C22 110.4(4) . .
C18 C17 C22 111.4(5) . .
C21 C17 C22 108.3(5) . .
C17 C18 C19 119.1(4) . .
C17 C18 H18A 107.5 . .
C19 C18 H18A 107.5 . .
C17 C18 H18B 107.5 . .
C19 C18 H18B 107.5 . .
H18A C18 H18B 107.0 . .
N8 C19 C23 112.6(4) . .
N8 C19 C18 109.1(4) . .
C23 C19 C18 109.6(5) . .
N8 C19 H19 108.5 . .
C23 C19 H19 108.5 . .
C18 C19 H19 108.5 . .
N7 C20 C24 107.8(4) . 3_556
N7 C20 H20A 110.1 . .
C24 C20 H20A 110.1 3_556 .
N7 C20 H20B 110.1 . .
C24 C20 H20B 110.1 3_556 .
H20A C20 H20B 108.5 . .
C17 C21 H21A 109.5 . .
C17 C21 H21B 109.5 . .
H21A C21 H21B 109.5 . .
C17 C21 H21C 109.5 . .
H21A C21 H21C 109.5 . .
H21B C21 H21C 109.5 . .
C17 C22 H22A 109.5 . .
C17 C22 H22B 109.5 . .
H22A C22 H22B 109.5 . .
C17 C22 H22C 109.5 . .
H22A C22 H22C 109.5 . .
H22B C22 H22C 109.5 . .
C19 C23 H23A 109.5 . .
C19 C23 H23B 109.5 . .
H23A C23 H23B 109.5 . .
C19 C23 H23C 109.5 . .
H23A C23 H23C 109.5 . .
H23B C23 H23C 109.5 . .
N8 C24 C20 109.1(4) . 3_556
N8 C24 H24A 109.9 . .
C20 C24 H24A 109.9 3_556 .
N8 C24 H24B 109.9 . .
C20 C24 H24B 109.9 3_556 .
H24A C24 H24B 108.3 . .
C25A O1A H1A 110.4 . .
H1A O1A H1B 112.1 . .
O1A C25A H25A 109.4 . .
O1A C25A H25B 109.9 . .
H25A C25A H25B 109.5 . .
O1A C25A H25C 109.2 . .
H25A C25A H25C 109.5 . .
H25B C25A H25C 109.5 . .
O1B C25B H25D 108.0 . .
O1B C25B H25E 111.3 . .
H1A C25B H25E 105.9 . .
H25D C25B H25E 109.5 . .
O1B C25B H25F 109.1 . .
H25D C25B H25F 109.5 . .
H25E C25B H25F 109.5 . .
H26A C25B H2B 101.7 . .
O2A C26A H26A 109.5 . .
O2A C26A H26B 109.5 . .
H26A C26A H26B 109.5 . .
O2A C26A H26C 109.4 . .
H26A C26A H26C 109.5 . .
H26B C26A H26C 109.5 . .
C26A O2A H2A 109.6 . .
O2B C26B H26D 109.1 . .
O2B C26B H26E 109.5 . .
H25F C26B H26E 100.8 . .
H26D C26B H26E 109.5 . .
O2B C26B H26F 109.8 . .
H26D C26B H26F 109.5 . .
H26E C26B H26F 109.5 . .
C26B O2B H2B 107.4 . .

loop_
_geom_bond_atom_site_label_1
_geom_bond_atom_site_label_2
_geom_bond_distance
_geom_bond_site_symmetry_2
Ni1 N8 2.070(4) .
Ni1 N8 2.070(4) 3_556
Ni1 N7 2.107(4) 3_556
Ni1 N7 2.107(4) .
Ni1 N3 2.158(4) 3_556
Ni1 N3 2.158(4) .
Cr1 C15 2.055(6) .
Cr1 C14 2.056(6) .
Cr1 C16 2.059(6) .
Cr1 N2 2.077(4) .
Cr1 N1 2.080(4) .
Cr1 C13 2.094(5) .
N1 C1 1.346(6) .
N1 C12 1.357(6) .
N2 C10 1.334(6) .
N2 C11 1.361(7) .
N3 C13 1.146(6) .
N4 C14 1.149(7) .
N5 C15 1.130(7) .
N6 C16 1.149(6) .
N7 C20 1.488(6) .
N7 C17 1.507(6) .
N7 H7A 0.82(5) .
N8 C19 1.476(6) .
N8 C24 1.491(6) .
N8 H8A 0.84(5) .
C1 C2 1.410(7) .
C1 H1 0.9300 .
C2 C3 1.358(8) .
C2 H2 0.9300 .
C3 C4 1.404(8) .
C3 H3 0.9300 .
C4 C12 1.409(8) .
C4 C5 1.431(8) .
C5 C6 1.338(9) .
C5 H5 0.9300 .
C6 C7 1.453(9) .
C6 H6 0.9300 .
C7 C8 1.399(9) .
C7 C11 1.400(7) .
C8 C9 1.341(9) .
C8 H8 0.9300 .
C9 C10 1.392(8) .
C9 H9 0.9300 .
C10 H10 0.9300 .
C11 C12 1.437(7) .
C17 C18 1.536(7) .
C17 C21 1.538(8) .
C17 C22 1.550(7) .
C18 C19 1.551(8) .
C18 H18A 0.9700 .
C18 H18B 0.9700 .
C19 C23 1.538(8) .
C19 H19 0.9800 .
C20 C24 1.510(7) 3_556
C20 H20A 0.9700 .
C20 H20B 0.9700 .
C21 H21A 0.9600 .
C21 H21B 0.9600 .
C21 H21C 0.9600 .
C22 H22A 0.9600 .
C22 H22B 0.9600 .
C22 H22C 0.9600 .
C23 H23A 0.9600 .
C23 H23B 0.9600 .
C23 H23C 0.9600 .
C24 C20 1.510(7) 3_556
C24 H24A 0.9700 .
C24 H24B 0.9700 .
O1A C25A 1.31(2) .
O1A H1A 0.8200 .
C25A H25A 0.9600 .
C25A H25B 0.9600 .
C25A H25C 0.9600 .
O1B C25B 1.31(2) .
O1B H1B 0.8500 .
C25B H25D 0.9600 .
C25B H25E 0.9600 .
C25B H25F 0.9600 .
C26A O2A 1.30(2) .
C26A H26A 0.9600 .
C26A H26B 0.9600 .
C26A H26C 0.9600 .
O2A H2A 0.8200 .
C26B O2B 1.31(2) .
C26B H26D 0.9600 .
C26B H26E 0.9600 .
C26B H26F 0.9600 .
O2B H2B 0.8200 .
